data_8104649
loop_
_publ_author_name
'Liu, Jin-Bao'

_publ_section_title
;
 The crystal structure of 1-fluoro-4-(p-tolylethynyl)benzene, C15H11F
;
_journal_issue 5
_journal_name_full 'Zeitschrift f\"ur Kristallographie - New Crystal Structures'
_journal_page_first 1001
_journal_page_last 1002
_journal_paper_doi 10.1515/ncrs-2021-0190
_journal_volume 236
_journal_year 2021
_chemical_formula_moiety 'C15 H11 F'
_chemical_formula_sum 'C15 H11 F'
_chemical_formula_weight 210.24
_space_group_crystal_system monoclinic
_space_group_IT_number 14
_space_group_name_Hall '-P 2yn'
_space_group_name_H-M_alt 'P 1 21/n 1'
_atom_sites_solution_hydrogens geom
_audit_contact_author_name
;
;
_audit_creation_date 2021-05-14
_audit_creation_method
;
Olex2 1.2
(compiled 2018.05.29 svn.r3508 for OlexSys, GUI svn.r5506)
;
_cell_angle_alpha 90
_cell_angle_beta 90.914(4)
_cell_angle_gamma 90
_cell_formula_units_Z 4
_cell_length_a 6.2490(3)
_cell_length_b 7.6343(4)
_cell_length_c 24.2376(9)
_cell_measurement_reflns_used 1561
_cell_measurement_temperature 293(2)
_cell_measurement_theta_max 72.3120
_cell_measurement_theta_min 6.0740
_cell_volume 1156.15(9)
_computing_cell_refinement 'CrysAlisPro 1.171.40.53 (Rigaku OD, 2019) [1]'
_computing_data_collection 'CrysAlisPro 1.171.40.53 (Rigaku OD, 2019) [1]'
_computing_data_reduction 'CrysAlisPro 1.171.40.53 (Rigaku OD, 2019) [1]'
_computing_molecular_graphics 'Olex2 (Dolomanov et al., 2009) [2]'
_computing_publication_material 'Olex2 (Dolomanov et al., 2009) [2]'
_computing_structure_refinement 'ShelXL (Sheldrick, 2015) [3]'
_computing_structure_solution 'SHELXT 2018/2 (Sheldrick, 2018) [4]'
_diffrn_ambient_temperature 293(2)
_diffrn_detector 'CCD plate'
_diffrn_detector_area_resol_mean 5.3031
_diffrn_detector_type AtlasS2
_diffrn_measured_fraction_theta_full 0.996
_diffrn_measured_fraction_theta_max 0.996
_diffrn_measurement_details
;
List of Runs (angles in degrees, time in seconds):

  # Type    Start    End  Width  t~exp~   \w     \q     \k     \f   Frames
--------------------------------------------------------------------------
  1  \w    -72.00  -2.00   1.00    1.66    --  -40.80 125.00 120.00   70
  2  \w    -73.00  39.00   1.00    1.66    --  -40.80  19.00 120.00  112
  3  \w     36.00  88.00   1.00    1.66    --   40.80-125.00 -30.00   52
  4  \w     34.00 131.00   1.00    6.62    --  105.27 -45.00 -30.00   97
  5  \w     79.00 176.00   1.00    6.62    --  105.27  30.00 150.00   97
  6  \w     77.00 115.00   1.00    6.62    --  105.27-125.00 -90.00   38
  7  \w    107.00 156.00   1.00    6.62    --  105.27 125.00 -60.00   49
  8  \w     36.00 108.00   1.00    6.62    --  105.27 -95.00 -60.00   72
  9  \w    128.00 154.00   1.00    6.62    --  105.27 125.00 120.00   26
 10  \w    125.00 167.00   1.00    6.62    --  105.27 125.00 -90.00   42
;
_diffrn_measurement_device 'four-circle diffractometer'
_diffrn_measurement_device_type 'SuperNova, Dual, Cu at home/near, AtlasS2'
_diffrn_measurement_method '\w scans'
_diffrn_orient_matrix_type 'CrysAlisPro convention (1999,Acta A55,543-557)'
_diffrn_orient_matrix_UB_11 -0.2410929000
_diffrn_orient_matrix_UB_12 0.0252513000
_diffrn_orient_matrix_UB_13 0.0097298000
_diffrn_orient_matrix_UB_21 -0.0325195000
_diffrn_orient_matrix_UB_22 -0.1999555000
_diffrn_orient_matrix_UB_23 -0.0019116000
_diffrn_orient_matrix_UB_31 0.0403711000
_diffrn_orient_matrix_UB_32 -0.0100919000
_diffrn_orient_matrix_UB_33 0.0627791000
_diffrn_radiation_monochromator mirror
_diffrn_radiation_probe x-ray
_diffrn_radiation_type CuK\a
_diffrn_radiation_wavelength 1.54184
_diffrn_reflns_av_R_equivalents 0.0222
_diffrn_reflns_av_unetI/netI 0.0250
_diffrn_reflns_Laue_measured_fraction_full 0.996
_diffrn_reflns_Laue_measured_fraction_max 0.996
_diffrn_reflns_limit_h_max 7
_diffrn_reflns_limit_h_min -7
_diffrn_reflns_limit_k_max 9
_diffrn_reflns_limit_k_min -8
_diffrn_reflns_limit_l_max 28
_diffrn_reflns_limit_l_min -16
_diffrn_reflns_number 3926
_diffrn_reflns_point_group_measured_fraction_full 0.996
_diffrn_reflns_point_group_measured_fraction_max 0.996
_diffrn_reflns_theta_full 66.591
_diffrn_reflns_theta_max 66.591
_diffrn_reflns_theta_min 3.648
_diffrn_source 'micro-focus sealed X-ray tube'
_diffrn_source_type 'SuperNova (Cu) X-ray Source'
_exptl_absorpt_coefficient_mu 0.641
_exptl_absorpt_correction_T_max 1.00000
_exptl_absorpt_correction_T_min 0.50699
_exptl_absorpt_correction_type multi-scan
_exptl_absorpt_process_details
;
CrysAlisPro 1.171.40.53 (Rigaku Oxford Diffraction, 2019)
Empirical absorption correction using spherical harmonics,
 implemented in SCALE3 ABSPACK scaling algorithm.
;
_exptl_crystal_colour colourless
_exptl_crystal_colour_primary colourless
_exptl_crystal_density_diffrn 1.208
_exptl_crystal_description block
_exptl_crystal_F_000 440
_exptl_crystal_size_max 0.22
_exptl_crystal_size_mid 0.13
_exptl_crystal_size_min 0.11
_refine_diff_density_max 0.258
_refine_diff_density_min -0.287
_refine_diff_density_rms 0.062
_refine_ls_extinction_coef .
_refine_ls_extinction_method none
_refine_ls_goodness_of_fit_ref 1.063
_refine_ls_hydrogen_treatment constr
_refine_ls_matrix_type full
_refine_ls_number_parameters 146
_refine_ls_number_reflns 2033
_refine_ls_number_restraints 0
_refine_ls_restrained_S_all 1.063
_refine_ls_R_factor_all 0.0749
_refine_ls_R_factor_gt 0.0619
_refine_ls_shift/su_max 0.001
_refine_ls_shift/su_mean 0.000
_refine_ls_structure_factor_coef Fsqd
_refine_ls_weighting_details 'w=1/[\s^2^(Fo^2^)+(0.1062P)^2^+0.0455P] where P=(Fo^2^+2Fc^2^)/3'
_refine_ls_weighting_scheme calc
_refine_ls_wR_factor_gt 0.1654
_refine_ls_wR_factor_ref 0.1829
_reflns_Friedel_coverage 0.000
_reflns_Friedel_fraction_full .
_reflns_Friedel_fraction_max .
_reflns_number_gt 1503
_reflns_number_total 2033
_reflns_threshold_expression 'I > 2\s(I)'
_cod_data_source_file suppl_j_ncrs-2021-0190_suppl.cif
_cod_data_source_block 1
_cod_database_code 8104649
_shelx_shelxl_version_number 2018/3
_chemical_oxdiff_usercomment 'C H N F'
_shelx_space_group_comment
;
The symmetry employed for this shelxl refinement is uniquely defined
by the following loop, which should always be used as a source of
symmetry information in preference to the above space-group names.
They are only intended as comments.
;
_shelx_estimated_absorpt_t_max 0.933
_shelx_estimated_absorpt_t_min 0.872
_reflns_odcompleteness_completeness 99.33
_reflns_odcompleteness_iscentric 1
_reflns_odcompleteness_theta 66.97
_olex2_refinement_description
;
1. Fixed Uiso
 At 1.2 times of:
  All C(H) groups
 At 1.5 times of:
  All C(H,H,H) groups
2.a Aromatic/amide H refined with riding coordinates:
 C3(H3), C5(H5), C6(H6), C7(H7), C8(H8), C9(H9), C12(H12), C14(H14)
2.b Idealised Me refined as rotating group:
 C15(H15A,H15B,H15C)
;
_olex2_submission_special_instructions 'No special instructions were received'
_oxdiff_exptl_absorpt_empirical_details
;
Empirical correction (ABSPACK) includes:
- Absorption correction using spherical harmonics
- Frame scaling
;
_oxdiff_exptl_absorpt_empirical_full_max 1.668
_oxdiff_exptl_absorpt_empirical_full_min 0.674

loop_
_space_group_symop_operation_xyz
'x, y, z'
'-x+1/2, y+1/2, -z+1/2'
'-x, -y, -z'
'x-1/2, -y-1/2, z-1/2'

loop_
_atom_site_label
_atom_site_type_symbol
_atom_site_fract_x
_atom_site_fract_y
_atom_site_fract_z
_atom_site_U_iso_or_equiv
_atom_site_adp_type
_atom_site_occupancy
_atom_site_site_symmetry_order
_atom_site_calc_flag
_atom_site_refinement_flags_posn
_atom_site_refinement_flags_adp
_atom_site_refinement_flags_occupancy
_atom_site_disorder_assembly
_atom_site_disorder_group
F1 F 0.9363(2) 0.3391(2) 0.10552(5) 0.1014(6) Uani 1 1 d . . . . .
C1 C 0.5378(3) 0.3125(2) 0.23765(6) 0.0485(4) Uani 1 1 d . . . . .
C2 C 0.1650(3) 0.3139(2) 0.37366(6) 0.0527(4) Uani 1 1 d . . . . .
C3 C 0.4699(3) 0.3929(2) 0.18896(6) 0.0543(5) Uani 1 1 d . . . . .
H3 H 0.333264 0.440751 0.186347 0.065 Uiso 1 1 calc R . . . .
C4 C -0.0993(3) 0.3027(2) 0.46619(7) 0.0551(5) Uani 1 1 d . . . . .
C5 C 0.1011(3) 0.2244(3) 0.46727(7) 0.0582(5) Uani 1 1 d . . . . .
H5 H 0.148438 0.167894 0.499195 0.070 Uiso 1 1 calc R . . . .
C6 C 0.7412(3) 0.2389(2) 0.24075(7) 0.0571(5) Uani 1 1 d . . . . .
H6 H 0.786833 0.184038 0.273107 0.068 Uiso 1 1 calc R . . . .
C7 C 0.2321(3) 0.2287(2) 0.42163(7) 0.0571(5) Uani 1 1 d . . . . .
H7 H 0.365341 0.174438 0.423096 0.069 Uiso 1 1 calc R . . . .
C8 C 0.6050(3) 0.4019(2) 0.14436(6) 0.0597(5) Uani 1 1 d . . . . .
H8 H 0.561360 0.456061 0.111712 0.072 Uiso 1 1 calc R . . . .
C9 C -0.1638(3) 0.3892(3) 0.41839(7) 0.0603(5) Uani 1 1 d . . . . .
H9 H -0.296648 0.444063 0.417003 0.072 Uiso 1 1 calc R . . . .
C10 C 0.2961(3) 0.3139(2) 0.32566(7) 0.0579(5) Uani 1 1 d . . . . .
C11 C 0.4032(3) 0.3103(2) 0.28516(7) 0.0559(5) Uani 1 1 d . . . . .
C12 C -0.0336(3) 0.3952(2) 0.37267(7) 0.0598(5) Uani 1 1 d . . . . .
H12 H -0.079666 0.454165 0.341082 0.072 Uiso 1 1 calc R . . . .
C13 C 0.8038(3) 0.3292(3) 0.14946(7) 0.0621(5) Uani 1 1 d . . . . .
C14 C 0.8762(3) 0.2466(3) 0.19614(8) 0.0640(5) Uani 1 1 d . . . . .
H14 H 1.012098 0.197070 0.197866 0.077 Uiso 1 1 calc R . . . .
C15 C -0.2423(4) 0.2938(3) 0.51568(8) 0.0724(6) Uani 1 1 d . . . . .
H15A H -0.288834 0.175268 0.520993 0.109 Uiso 1 1 calc GR . . . .
H15B H -0.364687 0.367853 0.509661 0.109 Uiso 1 1 calc GR . . . .
H15C H -0.164470 0.332759 0.547864 0.109 Uiso 1 1 calc GR . . . .

loop_
_atom_site_aniso_label
_atom_site_aniso_U_11
_atom_site_aniso_U_22
_atom_site_aniso_U_33
_atom_site_aniso_U_23
_atom_site_aniso_U_13
_atom_site_aniso_U_12
F1 0.1022(11) 0.1206(12) 0.0833(9) -0.0034(8) 0.0582(8) -0.0024(8)
C1 0.0527(9) 0.0473(9) 0.0456(8) -0.0025(6) 0.0074(7) -0.0038(7)
C2 0.0591(10) 0.0539(9) 0.0455(8) -0.0040(7) 0.0118(7) -0.0085(7)
C3 0.0510(9) 0.0594(10) 0.0528(9) 0.0014(7) 0.0054(7) 0.0030(7)
C4 0.0577(10) 0.0612(10) 0.0469(8) -0.0055(7) 0.0113(7) -0.0088(8)
C5 0.0640(11) 0.0663(11) 0.0444(8) 0.0040(7) 0.0050(7) -0.0036(8)
C6 0.0604(11) 0.0581(10) 0.0527(9) 0.0025(7) 0.0011(8) 0.0037(8)
C7 0.0519(10) 0.0656(11) 0.0542(9) -0.0012(8) 0.0075(7) 0.0006(8)
C8 0.0718(12) 0.0642(11) 0.0433(8) 0.0042(7) 0.0069(8) 0.0013(9)
C9 0.0574(10) 0.0664(11) 0.0572(9) 0.0001(8) 0.0099(8) 0.0066(8)
C10 0.0662(11) 0.0578(10) 0.0502(9) -0.0024(7) 0.0133(8) -0.0079(8)
C11 0.0626(11) 0.0544(10) 0.0511(9) -0.0018(7) 0.0134(8) -0.0049(8)
C12 0.0690(12) 0.0641(11) 0.0466(8) 0.0036(7) 0.0069(8) 0.0032(8)
C13 0.0664(11) 0.0641(11) 0.0565(10) -0.0069(8) 0.0272(8) -0.0071(9)
C14 0.0492(10) 0.0673(12) 0.0757(12) -0.0048(9) 0.0096(9) 0.0058(8)
C15 0.0737(13) 0.0861(14) 0.0580(10) -0.0026(9) 0.0239(9) -0.0077(10)

loop_
_atom_type_symbol
_atom_type_description
_atom_type_scat_dispersion_real
_atom_type_scat_dispersion_imag
_atom_type_scat_source
C C 0.0181 0.0091 'International Tables Vol C Tables 4.2.6.8 and 6.1.1.4'
H H 0.0000 0.0000 'International Tables Vol C Tables 4.2.6.8 and 6.1.1.4'
F F 0.0727 0.0534 'International Tables Vol C Tables 4.2.6.8 and 6.1.1.4'

loop_
_geom_angle_atom_site_label_1
_geom_angle_atom_site_label_2
_geom_angle_atom_site_label_3
_geom_angle
_geom_angle_site_symmetry_1
_geom_angle_site_symmetry_3
C3 C1 C11 120.74(15) . .
C6 C1 C3 119.36(15) . .
C6 C1 C11 119.87(15) . .
C7 C2 C10 120.61(17) . .
C12 C2 C7 118.78(15) . .
C12 C2 C10 120.59(16) . .
C8 C3 C1 120.21(16) . .
C5 C4 C9 118.08(15) . .
C5 C4 C15 120.77(17) . .
C9 C4 C15 121.16(18) . .
C4 C5 C7 121.25(16) . .
C14 C6 C1 120.60(16) . .
C5 C7 C2 120.23(17) . .
C13 C8 C3 118.37(16) . .
C12 C9 C4 121.12(17) . .
C11 C10 C2 178.44(19) . .
C10 C11 C1 177.30(19) . .
C9 C12 C2 120.53(16) . .
F1 C13 C8 118.10(18) . .
F1 C13 C14 118.40(18) . .
C8 C13 C14 123.50(16) . .
C13 C14 C6 117.95(17) . .

loop_
_geom_bond_atom_site_label_1
_geom_bond_atom_site_label_2
_geom_bond_distance
_geom_bond_site_symmetry_2
F1 C13 1.362(2) .
C1 C3 1.390(2) .
C1 C6 1.391(3) .
C1 C11 1.437(2) .
C2 C7 1.391(2) .
C2 C10 1.434(2) .
C2 C12 1.387(3) .
C3 C8 1.384(2) .
C4 C5 1.388(3) .
C4 C9 1.388(3) .
C4 C15 1.509(2) .
C5 C7 1.387(2) .
C6 C14 1.383(3) .
C8 C13 1.364(3) .
C9 C12 1.386(2) .
C10 C11 1.197(3) .
C13 C14 1.366(3) .
